data_2011129
loop_
_publ_author_name
'Zukerman-Schpector, J.'
'Trindade, Antonio Carlos'
'Dunstan, P. O.'

_publ_section_title
;
 Adducts of nickel(II) acetylacetonate chelating with heterocyclic
 bases: 3-cyanopyridine and 4-cyanopyridine
;
_journal_issue 7
_journal_name_full 'Acta Crystallographica Section C'
_journal_page_first 763
_journal_page_last 765
_journal_paper_doi 10.1107/S0108270100004662
_journal_volume 56
_journal_year 2000
_chemical_formula_iupac '[Ni (C5 H7 O2)2 (C6 H4 N2)2]'
_chemical_formula_moiety 'C22 H22 N4 Ni O4'
_chemical_formula_sum 'C22 H22 N4 Ni O4'
_chemical_formula_weight 465.14
_space_group_IT_number 14
_symmetry_cell_setting monoclinic
_symmetry_space_group_name_Hall '-P 2yab'
_symmetry_space_group_name_H-M 'P 1 21/a 1'
_cell_angle_alpha 90.00
_cell_angle_beta 116.019(8)
_cell_angle_gamma 90.00
_cell_formula_units_Z 2
_cell_length_a 7.8295(6)
_cell_length_b 19.3334(18)
_cell_length_c 8.1244(10)
_cell_measurement_reflns_used 25
_cell_measurement_temperature 293
_cell_measurement_theta_max 12.93
_cell_measurement_theta_min 8.89
_cell_volume 1105.2(2)
_computing_cell_refinement 'CAD4 Software'
_computing_data_collection 'CAD4 Software (Enraf-Nonius,1989)'
_computing_data_reduction 'MolEN (Fair, 1990)'
_computing_molecular_graphics 'ZORTEP (Zsolnai, 1995)'
_computing_publication_material SHELXL97
_computing_structure_refinement 'SHELXL97 (Sheldrick, 1997)'
_computing_structure_solution 'SHELXS86 (Sheldrick, 1990)'
_diffrn_measurement_device_type 'Enraf-Nonius CAD4'
_diffrn_measurement_method \w/2\q
_diffrn_radiation_monochromator graphite
_diffrn_radiation_source 'fine-focus sealed tube'
_diffrn_radiation_type MoK\a
_diffrn_radiation_wavelength .71073
_diffrn_reflns_av_R_equivalents .022
_diffrn_reflns_limit_h_max 0
_diffrn_reflns_limit_h_min -10
_diffrn_reflns_limit_k_max 25
_diffrn_reflns_limit_k_min 0
_diffrn_reflns_limit_l_max 10
_diffrn_reflns_limit_l_min -9
_diffrn_reflns_number 2737
_diffrn_reflns_theta_max 27.47
_diffrn_standards_decay_% .8
_diffrn_standards_interval_time 30
_diffrn_standards_number 3
_exptl_absorpt_coefficient_mu .913
_exptl_absorpt_correction_T_max .956
_exptl_absorpt_correction_T_min .839
_exptl_absorpt_correction_type \y-scan
_exptl_absorpt_process_details '(North et al., 1968)'
_exptl_crystal_colour blue
_exptl_crystal_density_diffrn 1.398
_exptl_crystal_density_meas ?
_exptl_crystal_description irregular
_exptl_crystal_F_000 484.0
_exptl_crystal_size_max .20
_exptl_crystal_size_mid .18
_exptl_crystal_size_min .05
_refine_diff_density_max .266
_refine_diff_density_min -.593
_refine_ls_extinction_method none
_refine_ls_goodness_of_fit_ref .953
_refine_ls_hydrogen_treatment constr
_refine_ls_matrix_type full
_refine_ls_number_parameters 144
_refine_ls_number_reflns 2529
_refine_ls_number_restraints 0
_refine_ls_restrained_S_all .953
_refine_ls_R_factor_all .201
_refine_ls_R_factor_gt .045
_refine_ls_shift/su_max <0.001
_refine_ls_structure_factor_coef Fsqd
_refine_ls_weighting_details 'w = 1/[\s^2^(Fo^2^)+(0.0418P)^2^] where P=(Fo^2^+2Fc^2^)/3'
_refine_ls_weighting_scheme calc
_refine_ls_wR_factor_ref .115
_reflns_number_gt 1131
_reflns_number_total 2529
_reflns_threshold_expression F^2^>2\sF^2^
_cod_data_source_file gs1082.cif
_cod_data_source_block I
_cod_depositor_comments
;
The following automatic conversions were performed:

'_exptl_crystal_density_meas' value 'not measured' was changed to '?'
- the value is perceived as not measured.

Automatic conversion script
Id: cif_fix_values 3008 2015-01-20 13:52:24Z robertas 

The following automatic conversions were performed:

'_refine_ls_weighting_scheme' value 'calc w =
1/[\s^2^(Fo^2^)+(0.0418P)^2^] where P=(Fo^2^+2Fc^2^)/3' was changed
to 'calc'. New tag '_refine_ls_weighting_details' was created. The
value of the new tag was set to 'w = 1/[\s^2^(Fo^2^)+(0.0418P)^2^]
where P=(Fo^2^+2Fc^2^)/3'.

Automatic conversion script
Id: cif_fix_values 3143 2015-03-26 13:38:13Z robertas 
;
_cod_original_cell_volume 1105.16(19)
_cod_original_sg_symbol_H-M 'P 21/a'
_cod_database_code 2011129
_cod_database_fobs_code 2011129

loop_
_symmetry_equiv_pos_as_xyz
'x, y, z'
'-x+1/2, y+1/2, -z'
'-x, -y, -z'
'x-1/2, -y-1/2, z'

loop_
_atom_site_label
_atom_site_fract_x
_atom_site_fract_y
_atom_site_fract_z
_atom_site_U_iso_or_equiv
_atom_site_adp_type
_atom_site_calc_flag
_atom_site_refinement_flags
_atom_site_occupancy
_atom_site_disorder_assembly
_atom_site_disorder_group
_atom_site_type_symbol
Ni 0.5 0.5 0.5 .0437(2) Uani d S 1 . . Ni
N1 0.5981(4) 0.39799(16) 0.5000(4) .0465(8) Uani d . 1 . . N
N2 0.6458(7) 0.2566(2) 0.0414(6) .0910(14) Uani d . 1 . . N
O1 0.7482(3) 0.52655(13) 0.7096(3) .0501(7) Uani d . 1 . . O
O2 0.5928(4) 0.52834(13) 0.3144(3) .0514(7) Uani d . 1 . . O
C1 1.0398(5) 0.5839(2) 0.8702(5) .0673(13) Uani d . 1 . . C
H1A 1.0030 0.6237 0.9176 .101 Uiso calc R 1 . . H
H1B 1.1471 0.5954 0.8477 .101 Uiso calc R 1 . . H
H1C 1.0736 0.5470 0.9577 .101 Uiso calc R 1 . . H
C2 0.8758(5) 0.56139(19) 0.6930(5) .0478(10) Uani d . 1 . . C
C3 0.8762(6) 0.5805(2) 0.5280(6) .0561(11) Uani d . 1 . . C
H3 0.9767 0.6081 0.5360 .067 Uiso calc R 1 . . H
C4 0.7418(6) 0.56265(18) 0.3512(6) .0489(10) Uani d . 1 . . C
C5 0.7715(7) 0.5869(2) 0.1899(6) .0763(14) Uani d . 1 . . C
H5A 0.7210 0.5533 0.0935 .114 Uiso calc R 1 . . H
H5B 0.9050 0.5928 0.2261 .114 Uiso calc R 1 . . H
H5C 0.7075 0.6303 0.1470 .114 Uiso calc R 1 . . H
C6 0.5906(5) 0.3700(2) 0.3473(5) .0488(10) Uani d . 1 . . C
H6 0.5409 0.3960 0.2402 .059 Uiso calc R 1 . . H
C7 0.6537(5) 0.3040(2) 0.3418(5) .0477(10) Uani d . 1 . . C
C8 0.7266(6) 0.2645(2) 0.4990(6) .0646(13) Uani d . 1 . . C
H8 0.7694 0.2197 0.4981 .078 Uiso calc R 1 . . H
C9 0.7342(6) 0.2927(2) 0.6551(6) .0698(13) Uani d . 1 . . C
H9 0.7822 0.2675 0.7635 .084 Uiso calc R 1 . . H
C10 0.6701(6) 0.3590(2) 0.6508(5) .0559(11) Uani d . 1 . . C
H10 0.6773 0.3779 0.7590 .067 Uiso calc R 1 . . H
C11 0.6471(6) 0.2771(2) 0.1729(7) .0618(12) Uani d . 1 . . C

loop_
_atom_site_aniso_label
_atom_site_aniso_U_11
_atom_site_aniso_U_22
_atom_site_aniso_U_33
_atom_site_aniso_U_12
_atom_site_aniso_U_13
_atom_site_aniso_U_23
Ni .0470(4) .0449(4) .0366(3) -.0093(4) .0159(3) -.0015(4)
N1 .0474(18) .0511(19) .0377(17) -.0056(16) .0156(15) -.0019(16)
N2 .107(3) .091(3) .089(3) -.022(3) .057(3) -.034(3)
O1 .0479(15) .0553(17) .0417(15) -.0102(13) .0147(12) .0037(11)
O2 .0563(16) .0561(16) .0445(15) -.0092(14) .0247(13) -.0022(12)
C1 .060(3) .063(3) .057(3) -.018(2) .006(2) -.005(2)
C2 .046(2) .039(2) .053(2) .0002(19) .017(2) .0005(19)
C3 .050(2) .056(3) .064(3) -.017(2) .026(2) .001(2)
C4 .058(3) .035(2) .062(3) .004(2) .034(2) .0051(19)
C5 .092(4) .082(3) .072(3) -.017(3) .052(3) .007(3)
C6 .053(2) .046(2) .042(2) -.004(2) .0164(19) .0031(19)
C7 .043(2) .049(3) .051(2) -.0112(19) .0206(19) -.008(2)
C8 .063(3) .051(3) .074(3) .001(2) .025(2) .006(3)
C9 .075(3) .065(3) .057(3) .007(3) .018(2) .015(2)
C10 .057(3) .065(3) .037(2) -.006(2) .0123(19) .001(2)
C11 .063(3) .051(3) .076(3) -.013(2) .035(3) -.009(2)

loop_
_atom_type_symbol
_atom_type_description
_atom_type_scat_dispersion_real
_atom_type_scat_dispersion_imag
_atom_type_scat_source
C C .0033 .0016 'International Tables Vol C Tables 4.2.6.8 and 6.1.1.4'
H H .0000 .0000 'International Tables Vol C Tables 4.2.6.8 and 6.1.1.4'
N N .0061 .0033 'International Tables Vol C Tables 4.2.6.8 and 6.1.1.4'
O O .0106 .0060 'International Tables Vol C Tables 4.2.6.8 and 6.1.1.4'
Ni Ni .3393 1.1124 'International Tables Vol C Tables 4.2.6.8 and 6.1.1.4'

loop_
_geom_angle_atom_site_label_1
_geom_angle_atom_site_label_2
_geom_angle_atom_site_label_3
_geom_angle_site_symmetry_1
_geom_angle_site_symmetry_3
_geom_angle
_geom_angle_publ_flag
O1 Ni O2 3_666 3_666 91.86(10) no
O1 Ni O2 . 3_666 88.14(10) no
O1 Ni O2 . . 91.86(10) yes
O1 Ni N1 3_666 . 88.73(11) no
O1 Ni N1 . . 91.27(11) yes
O2 Ni N1 3_666 . 89.81(11) no
O2 Ni N1 . . 90.19(11) yes
C6 N1 C10 . . 117.0(3) no
C6 N1 Ni . . 120.8(2) no
C10 N1 Ni . . 122.2(3) no
C2 O1 Ni . . 124.3(2) yes
C4 O2 Ni . . 124.5(3) yes
O1 C2 C3 . . 125.6(4) yes
O1 C2 C1 . . 115.7(3) yes
C3 C2 C1 . . 118.7(4) no
C2 C3 C4 . . 127.2(4) no
O2 C4 C3 . . 125.1(4) yes
O2 C4 C5 . . 116.1(4) yes
C3 C4 C5 . . 118.9(4) no
N1 C6 C7 . . 122.5(3) no
C6 C7 C8 . . 119.5(4) no
C6 C7 C11 . . 119.9(4) no
C8 C7 C11 . . 120.5(4) no
C9 C8 C7 . . 118.2(4) no
C8 C9 C10 . . 119.1(4) no
N1 C10 C9 . . 123.6(4) no
N2 C11 C7 . . 178.5(5) yes

loop_
_geom_bond_atom_site_label_1
_geom_bond_atom_site_label_2
_geom_bond_distance
_geom_bond_publ_flag
Ni O1 2.009(2) yes
Ni O2 2.016(2) yes
Ni N1 2.116(3) yes
N1 C6 1.331(4) no
N1 C10 1.335(5) no
N2 C11 1.135(5) yes
O1 C2 1.260(4) yes
O2 C4 1.258(4) yes
C1 C2 1.513(5) no
C2 C3 1.392(5) no
C3 C4 1.401(5) no
C4 C5 1.503(5) no
C6 C7 1.376(5) no
C7 C8 1.379(5) no
C7 C11 1.447(6) no
C8 C9 1.358(6) no
C9 C10 1.371(6) no
